data_4087876
loop_
_publ_author_name
'Ge, Fang'
'Kehr, Gerald'
'Daniliuc, Constantin G.'
'M\"uck-Lichtenfeld, Christian'
'Erker, Gerhard'

_publ_section_title
;
 Trisubstituted Boroles by 1,1-Carboboration
;
_journal_issue 17
_journal_name_full Organometallics
_journal_page_first 4205
_journal_paper_doi 10.1021/acs.organomet.5b00668
_journal_volume 34
_journal_year 2015
_chemical_formula_sum 'C71 H47 B4 F30 N2'
_chemical_formula_weight 1541.34
_space_group_crystal_system monoclinic
_space_group_IT_number 14
_space_group_name_Hall '-P 2ybc'
_space_group_name_H-M_alt 'P 1 21/c 1'
_atom_sites_solution_hydrogens geom
_cell_angle_alpha 90
_cell_angle_beta 107.4880(9)
_cell_angle_gamma 90
_cell_formula_units_Z 4
_cell_length_a 13.9545(3)
_cell_length_b 23.6500(5)
_cell_length_c 20.8837(4)
_cell_measurement_reflns_used 9610
_cell_measurement_temperature 100.(2)
_cell_measurement_theta_max 68.2342
_cell_measurement_theta_min 2.9005
_cell_volume 6573.6(2)
_computing_cell_refinement 'SAINT V8.34A (Bruker AXS Inc., 2013)'
_computing_data_collection
;
APEX2 v.2014.1-1 (Bruker AXS Inc., 2014)

;
_computing_data_reduction 'SAINT V8.34A (Bruker AXS Inc., 2013)'
_computing_molecular_graphics 'XP (Sheldrick, 2014)'
_computing_publication_material 'SHELXL-2014 (Sheldrick, 2014)'
_computing_structure_refinement 'SHELXL-2014 (Sheldrick, 2014)'
_computing_structure_solution 'SHELXL-2014 (Sheldrick, 2014)'
_diffrn_ambient_temperature 100.(2)
_diffrn_detector_area_resol_mean 10.4167
_diffrn_measured_fraction_theta_full 0.999
_diffrn_measured_fraction_theta_max 0.999
_diffrn_measurement_device_type 'Bruker D8 Venture PHOTON 100 CMOS'
_diffrn_measurement_method 'omega and phi scans'
_diffrn_radiation_monochromator 'MX mirror'
_diffrn_radiation_type 'Cu K\a'
_diffrn_radiation_wavelength 1.54178
_diffrn_reflns_av_R_equivalents 0.0672
_diffrn_reflns_av_unetI/netI 0.0355
_diffrn_reflns_limit_h_max 16
_diffrn_reflns_limit_h_min -16
_diffrn_reflns_limit_k_max 28
_diffrn_reflns_limit_k_min -28
_diffrn_reflns_limit_l_max 25
_diffrn_reflns_limit_l_min -25
_diffrn_reflns_number 87798
_diffrn_reflns_theta_full 68.24
_diffrn_reflns_theta_max 68.24
_diffrn_reflns_theta_min 2.90
_diffrn_source 'Cu ImS'
_diffrn_source_type 'micro focus tube'
_exptl_absorpt_coefficient_mu 1.331
_exptl_absorpt_correction_T_max 0.86
_exptl_absorpt_correction_T_min 0.76
_exptl_absorpt_correction_type multi-scan
_exptl_absorpt_process_details
;
Bruker AXS (2014). SADABS, Version 2014/2, Bruker AXS Inc., Madison, Wisconsin,
USA.
;
_exptl_crystal_colour yellow
_exptl_crystal_density_diffrn 1.557
_exptl_crystal_density_method 'not measured'
_exptl_crystal_description prism
_exptl_crystal_F_000 3108
_exptl_crystal_size_max 0.221
_exptl_crystal_size_mid 0.135
_exptl_crystal_size_min 0.117
_refine_diff_density_max 0.629
_refine_diff_density_min -0.415
_refine_ls_extinction_method none
_refine_ls_goodness_of_fit_ref 1.034
_refine_ls_hydrogen_treatment constr
_refine_ls_matrix_type full
_refine_ls_number_parameters 1000
_refine_ls_number_reflns 12025
_refine_ls_number_restraints 109
_refine_ls_restrained_S_all 1.042
_refine_ls_R_factor_all 0.0575
_refine_ls_R_factor_gt 0.0415
_refine_ls_shift/su_max 0.001
_refine_ls_shift/su_mean 0.000
_refine_ls_structure_factor_coef Fsqd
_refine_ls_weighting_details 'w=1/[\s^2^(Fo^2^)+(0.0467P)^2^+5.0506P] where P=(Fo^2^+2Fc^2^)/3'
_refine_ls_weighting_scheme calc
_refine_ls_wR_factor_gt 0.0976
_refine_ls_wR_factor_ref 0.1059
_reflns_number_gt 9511
_reflns_number_total 12025
_reflns_threshold_expression 'I > 2\s(I)'
_cod_data_source_file om5b00668_si_002.cif
_cod_data_source_block erk7730
_cod_database_code 4087876

loop_
_space_group_symop_operation_xyz
'x, y, z'
'-x, y+1/2, -z+1/2'
'-x, -y, -z'
'x, -y-1/2, z-1/2'

loop_
_atom_site_type_symbol
_atom_site_label
_atom_site_fract_x
_atom_site_fract_y
_atom_site_fract_z
_atom_site_U_iso_or_equiv
_atom_site_adp_type
_atom_site_calc_flag
_atom_site_refinement_flags_adp
_atom_site_refinement_flags_occupancy
_atom_site_refinement_flags_posn
_atom_site_occupancy
_atom_site_disorder_assembly
_atom_site_disorder_group
B B1 0.42930(16) 0.63107(10) 0.63692(11) 0.0137(4) Uani d . . . 1.0 . .
C C1 0.47993(15) 0.67676(8) 0.68991(10) 0.0148(4) Uani d . . . 1.0 . .
H H1 0.4841 0.7158 0.6804 0.018 Uiso calc U . R 1.0 . .
N N1 0.38161(13) 0.63653(7) 0.56831(8) 0.0154(3) Uani d . . . 1.0 . .
B B2 0.60950(17) 0.55588(10) 0.75952(11) 0.0142(5) Uani d . . . 1.0 . .
C C2 0.51703(14) 0.65308(8) 0.75122(10) 0.0129(4) Uani d . . . 1.0 . .
N N2 0.26829(12) 0.63223(7) 0.77603(8) 0.0160(4) Uani d . . . 1.0 . .
B B3 0.33558(17) 0.59843(9) 0.75715(11) 0.0145(4) Uani d . . . 1.0 . .
C C3 0.50712(14) 0.58801(8) 0.75221(9) 0.0132(4) Uani d . . . 1.0 . .
B B4 0.26470(17) 0.45620(10) 0.69671(11) 0.0157(5) Uani d . . . 1.0 . .
C C4 0.44314(14) 0.57140(8) 0.80025(9) 0.0131(4) Uani d . . . 1.0 . .
H H4 0.4702 0.5841 0.848 0.016 Uiso calc U . R 1.0 . .
C C5 0.40127(14) 0.51211(8) 0.78951(9) 0.0129(4) Uani d . . . 1.0 . .
C C6 0.33382(14) 0.50603(8) 0.72660(9) 0.0135(4) Uani d . . . 1.0 . .
C C7 0.33115(14) 0.56240(8) 0.69087(9) 0.0135(4) Uani d . . . 1.0 . .
H H7 0.2707 0.569 0.6513 0.016 Uiso calc U . R 1.0 . .
C C8 0.43484(14) 0.57430(8) 0.67900(9) 0.0125(4) Uani d . . . 1.0 . .
H H8 0.459 0.5414 0.658 0.015 Uiso calc U . R 1.0 . .
C C11 0.37944(16) 0.68967(9) 0.53003(10) 0.0192(4) Uani d . . . 1.0 . .
H H11 0.3424 0.6808 0.4822 0.023 Uiso calc U . R 1.0 . .
C C12 0.32066(17) 0.73612(10) 0.55129(11) 0.0258(5) Uani d . . . 1.0 . .
H H12A 0.252 0.7231 0.5457 0.039 Uiso calc U . R 1.0 . .
H H12B 0.3187 0.7697 0.5234 0.039 Uiso calc U . R 1.0 . .
H H12C 0.3533 0.7457 0.5985 0.039 Uiso calc U . R 1.0 . .
C C13 0.48477(17) 0.70771(9) 0.53126(11) 0.0236(5) Uani d . . . 1.0 . .
H H13A 0.5236 0.718 0.5772 0.035 Uiso calc U . R 1.0 . .
H H13B 0.4804 0.7403 0.5016 0.035 Uiso calc U . R 1.0 . .
H H13C 0.5181 0.6764 0.5158 0.035 Uiso calc U . R 1.0 . .
C C14 0.33664(17) 0.58696(9) 0.52708(10) 0.0213(5) Uani d . . . 1.0 . .
H H14 0.3425 0.5545 0.5587 0.026 Uiso calc U . R 1.0 . .
C C15 0.22446(19) 0.59562(11) 0.49196(13) 0.0373(6) Uani d . . . 1.0 . .
H H15A 0.1908 0.606 0.5252 0.056 Uiso calc U . R 1.0 . .
H H15B 0.1953 0.5605 0.4695 0.056 Uiso calc U . R 1.0 . .
H H15C 0.2154 0.6259 0.4587 0.056 Uiso calc U . R 1.0 . .
C C16 0.3942(2) 0.57053(11) 0.47846(12) 0.0354(6) Uani d . . . 1.0 . .
H H16A 0.3915 0.6017 0.447 0.053 Uiso calc U . R 1.0 . .
H H16B 0.3637 0.5367 0.4534 0.053 Uiso calc U . R 1.0 . .
H H16C 0.4643 0.5626 0.5036 0.053 Uiso calc U . R 1.0 . .
C C21 0.16709(15) 0.64572(9) 0.72979(11) 0.0199(4) Uani d . . . 1.0 . .
H H21 0.1324 0.6698 0.7554 0.024 Uiso calc U . R 1.0 . .
C C22 0.17391(18) 0.68043(10) 0.66984(11) 0.0278(5) Uani d . . . 1.0 . .
H H22A 0.2121 0.7151 0.6858 0.042 Uiso calc U . R 1.0 . .
H H22B 0.1061 0.6903 0.6417 0.042 Uiso calc U . R 1.0 . .
H H22C 0.2079 0.6582 0.6435 0.042 Uiso calc U . R 1.0 . .
C C23 0.10370(16) 0.59230(10) 0.70881(12) 0.0259(5) Uani d . . . 1.0 . .
H H23A 0.1365 0.5669 0.6847 0.039 Uiso calc U . R 1.0 . .
H H23B 0.0369 0.6026 0.6794 0.039 Uiso calc U . R 1.0 . .
H H23C 0.097 0.5731 0.7488 0.039 Uiso calc U . R 1.0 . .
C C24 0.29173(16) 0.65628(9) 0.84470(10) 0.0204(5) Uani d . . . 1.0 . .
H H24 0.3619 0.6445 0.8696 0.024 Uiso calc U . R 1.0 . .
C C25 0.29027(18) 0.72085(10) 0.84370(12) 0.0281(5) Uani d . . . 1.0 . .
H H25A 0.3353 0.7347 0.8191 0.042 Uiso calc U . R 1.0 . .
H H25B 0.3129 0.7352 0.8899 0.042 Uiso calc U . R 1.0 . .
H H25C 0.2218 0.7341 0.8216 0.042 Uiso calc U . R 1.0 . .
C C26 0.22342(17) 0.63224(10) 0.88305(11) 0.0266(5) Uani d . . . 1.0 . .
H H26A 0.1546 0.6458 0.8626 0.04 Uiso calc U . R 1.0 . .
H H26B 0.2474 0.6446 0.93 0.04 Uiso calc U . R 1.0 . .
H H26C 0.2244 0.5908 0.8812 0.04 Uiso calc U . R 1.0 . .
C C31 0.56283(14) 0.68593(8) 0.81376(10) 0.0140(4) Uani d . . . 1.0 . .
C C32 0.54205(15) 0.74320(9) 0.82024(10) 0.0162(4) Uani d . . . 1.0 . .
F F32 0.47735(9) 0.77156(5) 0.76969(6) 0.0230(3) Uani d . . . 1.0 . .
C C33 0.58341(16) 0.77394(9) 0.87827(11) 0.0201(4) Uani d . . . 1.0 . .
F F33 0.55983(10) 0.82855(5) 0.88091(7) 0.0289(3) Uani d . . . 1.0 . .
C C34 0.64892(16) 0.74850(10) 0.93336(10) 0.0221(5) Uani d . . . 1.0 . .
F F34 0.68929(10) 0.77821(6) 0.98966(6) 0.0329(3) Uani d . . . 1.0 . .
C C35 0.67189(16) 0.69224(10) 0.93021(10) 0.0207(5) Uani d . . . 1.0 . .
F F35 0.73398(10) 0.66623(6) 0.98347(6) 0.0300(3) Uani d . . . 1.0 . .
C C36 0.62936(15) 0.66249(8) 0.87168(10) 0.0164(4) Uani d . . . 1.0 . .
F F36 0.65613(9) 0.60767(5) 0.87270(6) 0.0203(3) Uani d . . . 1.0 . .
C C41 0.63059(14) 0.49097(8) 0.77817(10) 0.0147(4) Uani d . . . 1.0 . .
C C42 0.65513(15) 0.46706(9) 0.84166(10) 0.0163(4) Uani d . . . 1.0 . .
F F42 0.65215(9) 0.49870(5) 0.89477(6) 0.0209(3) Uani d . . . 1.0 . .
C C43 0.68322(15) 0.41124(9) 0.85425(10) 0.0187(4) Uani d . . . 1.0 . .
F F43 0.70625(10) 0.39016(5) 0.91693(6) 0.0261(3) Uani d . . . 1.0 . .
C C44 0.68616(15) 0.37634(9) 0.80198(11) 0.0196(4) Uani d . . . 1.0 . .
F F44 0.71127(10) 0.32189(5) 0.81363(7) 0.0267(3) Uani d . . . 1.0 . .
C C45 0.66255(16) 0.39804(9) 0.73772(10) 0.0188(4) Uani d . . . 1.0 . .
F F45 0.66501(10) 0.36439(5) 0.68653(6) 0.0265(3) Uani d . . . 1.0 . .
C C46 0.63712(15) 0.45420(9) 0.72761(10) 0.0170(4) Uani d . . . 1.0 . .
F F46 0.61702(9) 0.47502(5) 0.66468(6) 0.0223(3) Uani d . . . 1.0 . .
C C51 0.69956(15) 0.58650(8) 0.74118(10) 0.0156(4) Uani d . . . 1.0 . .
C C52 0.69174(15) 0.61251(9) 0.68019(10) 0.0165(4) Uani d . . . 1.0 . .
F F52 0.60707(9) 0.60644(5) 0.62899(6) 0.0205(3) Uani d . . . 1.0 . .
C C53 0.76809(16) 0.64378(9) 0.66818(11) 0.0192(4) Uani d . . . 1.0 . .
F F53 0.75516(9) 0.66889(5) 0.60867(6) 0.0263(3) Uani d . . . 1.0 . .
C C54 0.85761(16) 0.64946(9) 0.71812(12) 0.0217(5) Uani d . . . 1.0 . .
F F54 0.93109(9) 0.68164(6) 0.70796(7) 0.0311(3) Uani d . . . 1.0 . .
C C55 0.87171(16) 0.62225(10) 0.77842(11) 0.0237(5) Uani d . . . 1.0 . .
F F55 0.96010(9) 0.62610(6) 0.82665(7) 0.0361(3) Uani d . . . 1.0 . .
C C56 0.79426(16) 0.59086(9) 0.78860(10) 0.0197(4) Uani d . . . 1.0 . .
F F56 0.81218(9) 0.56420(6) 0.84796(6) 0.0271(3) Uani d . . . 1.0 . .
C C61 0.42224(14) 0.46797(8) 0.84217(9) 0.0137(4) Uani d . . . 1.0 . .
C C62 0.41242(15) 0.47874(8) 0.90545(10) 0.0149(4) Uani d . . . 1.0 . .
F F62 0.38409(9) 0.53039(5) 0.91961(6) 0.0205(3) Uani d . . . 1.0 . .
C C63 0.42651(16) 0.43755(9) 0.95415(10) 0.0187(4) Uani d . . . 1.0 . .
F F63 0.41237(10) 0.44942(5) 1.01334(6) 0.0251(3) Uani d . . . 1.0 . .
C C64 0.45375(16) 0.38405(9) 0.94146(10) 0.0195(4) Uani d . . . 1.0 . .
F F64 0.46985(11) 0.34416(6) 0.98922(6) 0.0309(3) Uani d . . . 1.0 . .
C C65 0.46369(16) 0.37121(9) 0.87946(11) 0.0185(4) Uani d . . . 1.0 . .
F F65 0.48850(10) 0.31872(5) 0.86577(6) 0.0277(3) Uani d . . . 1.0 . .
C C66 0.44714(15) 0.41268(9) 0.83085(9) 0.0146(4) Uani d . . . 1.0 . .
F F66 0.45509(9) 0.39755(5) 0.77038(5) 0.0176(2) Uani d . . . 1.0 . .
C C71 0.22907(15) 0.41187(9) 0.74118(10) 0.0166(4) Uani d . . . 1.0 . .
C C72 0.20080(15) 0.42570(9) 0.79782(10) 0.0172(4) Uani d . . . 1.0 . .
F F72 0.19276(9) 0.48032(5) 0.81340(6) 0.0220(3) Uani d . . . 1.0 . .
C C73 0.18240(16) 0.38600(10) 0.84057(10) 0.0210(5) Uani d . . . 1.0 . .
F F73 0.16005(10) 0.40148(6) 0.89625(6) 0.0291(3) Uani d . . . 1.0 . .
C C74 0.18969(18) 0.32927(10) 0.82716(12) 0.0275(5) Uani d . . . 1.0 . .
F F74 0.17174(13) 0.29025(6) 0.86831(7) 0.0431(4) Uani d . . . 1.0 . .
C C75 0.21610(19) 0.31337(9) 0.77148(12) 0.0285(5) Uani d . . . 1.0 . .
F F75 0.22567(14) 0.25835(6) 0.75856(8) 0.0480(4) Uani d . . . 1.0 . .
C C76 0.23471(17) 0.35425(9) 0.72984(11) 0.0220(5) Uani d . . . 1.0 . .
F F76 0.26477(11) 0.33628(5) 0.67747(7) 0.0305(3) Uani d . . . 1.0 . .
C C81 0.22657(15) 0.44876(8) 0.61786(10) 0.0160(4) Uani d . . . 1.0 . .
C C82 0.12568(15) 0.44673(9) 0.58116(10) 0.0191(4) Uani d . . . 1.0 . .
F F82 0.05565(9) 0.45178(6) 0.61356(6) 0.0299(3) Uani d . . . 1.0 . .
C C83 0.09251(16) 0.44079(10) 0.51232(11) 0.0235(5) Uani d . . . 1.0 . .
F F83 -0.00617(10) 0.43996(7) 0.47899(7) 0.0350(3) Uani d . . . 1.0 . .
C C84 0.16156(17) 0.43557(9) 0.47772(10) 0.0222(5) Uani d . . . 1.0 . .
F F84 0.13053(10) 0.43075(6) 0.41064(6) 0.0337(3) Uani d . . . 1.0 . .
C C85 0.26285(16) 0.43617(9) 0.51198(11) 0.0199(4) Uani d . . . 1.0 . .
F F85 0.32991(10) 0.43051(6) 0.47804(6) 0.0290(3) Uani d . . . 1.0 . .
C C86 0.29334(15) 0.44351(8) 0.58043(10) 0.0164(4) Uani d . . . 1.0 . .
F F86 0.39289(9) 0.44467(5) 0.61178(6) 0.0215(3) Uani d . . . 1.0 . .
C C91 1.0580(3) 0.71572(15) 0.9802(2) 0.0673(10) Uani d . . . 1.0 . .
H H91 1.1097 0.6881 0.9887 0.081 Uiso calc U . R 1.0 . .
C C92 1.0399(3) 0.75025(17) 0.92502(19) 0.0675(10) Uani d . . . 1.0 . .
H H92 1.0788 0.7467 0.8949 0.081 Uiso calc U . R 1.0 . .
C C93 0.9657(3) 0.78961(18) 0.91381(19) 0.0723(11) Uani d . . . 1.0 . .
H H93 0.9536 0.8138 0.8759 0.087 Uiso calc U . R 1.0 . .
C C94 0.9078(2) 0.79506(13) 0.95639(16) 0.0481(7) Uani d . . . 1.0 . .
H H94 0.8554 0.8223 0.9475 0.058 Uiso calc U . R 1.0 . .
C C95 0.9262(2) 0.76097(14) 1.01161(15) 0.0506(8) Uani d . . . 1.0 . .
H H95 0.8874 0.7648 1.0418 0.061 Uiso calc U . R 1.0 . .
C C96 1.0006(3) 0.72146(18) 1.0232(2) 0.0758(12) Uani d . . . 1.0 . .
H H96 1.013 0.6976 1.0614 0.091 Uiso calc U . R 1.0 . .
C C101 0.9242(3) 0.4624(2) 0.7473(2) 0.0809(13) Uani d U . . 1.0 . .
H H101 0.9251 0.5007 0.7338 0.097 Uiso calc U . R 1.0 . .
C C102 0.9137(3) 0.4209(2) 0.70261(19) 0.0805(14) Uani d U . . 1.0 . .
H H102 0.9064 0.4301 0.6571 0.097 Uiso calc U . R 1.0 . .
C C103 0.9132(3) 0.3647(2) 0.7211(2) 0.0808(14) Uani d U . . 1.0 . .
H H103 0.9066 0.3355 0.6888 0.097 Uiso calc U . R 1.0 . .
C C104 0.9226(2) 0.35158(16) 0.7881(2) 0.0613(9) Uani d U . . 1.0 . .
H H104 0.9227 0.3135 0.8027 0.074 Uiso calc U . R 1.0 . .
C C105 0.9317(2) 0.39560(15) 0.83167(14) 0.0471(8) Uani d U . . 1.0 . .
H H105 0.937 0.388 0.8773 0.057 Uiso calc U . R 1.0 . .
C C106 0.9334(2) 0.44973(16) 0.8116(2) 0.0591(9) Uani d U . . 1.0 . .
H H106 0.9413 0.4794 0.8435 0.071 Uiso calc U . R 1.0 . .
C C111 0.9649(11) 0.5557(3) -0.0125(4) 0.042(2) Uani d U P D 0.662(18) A 1
H H111 0.9403 0.5933 -0.0208 0.051 Uiso calc U P R 0.662(18) A 1
C C112 0.9047(6) 0.5127(7) -0.0008(5) 0.047(2) Uani d U P D 0.662(18) A 1
H H112 0.8379 0.5214 -0.0015 0.056 Uiso calc U P R 0.662(18) A 1
C C113 0.9384(10) 0.4575(5) 0.0118(4) 0.048(2) Uani d U P D 0.662(18) A 1
H H113 0.8955 0.429 0.0199 0.057 Uiso calc U P R 0.662(18) A 1
C C121 1.019(2) 0.5517(6) -0.0185(9) 0.045(4) Uani d U P D 0.338(18) A 2
H H121 1.0302 0.5888 -0.0323 0.054 Uiso calc U P R 0.338(18) A 2
C C122 0.9284(18) 0.5405(10) -0.0084(6) 0.039(4) Uani d U P D 0.338(18) A 2
H H122 0.8808 0.5702 -0.0142 0.047 Uiso calc U P R 0.338(18) A 2
C C123 0.9033(14) 0.4875(13) 0.0099(8) 0.048(4) Uani d U P D 0.338(18) A 2
H H123 0.8401 0.4789 0.016 0.058 Uiso calc U P R 0.338(18) A 2

loop_
_atom_site_aniso_label
_atom_site_aniso_U_11
_atom_site_aniso_U_22
_atom_site_aniso_U_33
_atom_site_aniso_U_12
_atom_site_aniso_U_13
_atom_site_aniso_U_23
B1 0.0127(11) 0.0155(11) 0.0140(11) -0.0005(8) 0.0056(9) -0.0014(9)
C1 0.0187(10) 0.0123(10) 0.0150(10) -0.0008(8) 0.0074(8) 0.0005(8)
N1 0.0194(9) 0.0133(9) 0.0123(8) -0.0027(7) 0.0030(7) -0.0002(7)
B2 0.0178(11) 0.0154(12) 0.0077(10) -0.0008(9) 0.0011(8) -0.0019(8)
C2 0.0122(9) 0.0120(10) 0.0143(10) -0.0010(7) 0.0037(8) -0.0031(8)
N2 0.0157(9) 0.0164(9) 0.0149(8) 0.0011(7) 0.0031(7) -0.0023(7)
B3 0.0166(11) 0.0112(11) 0.0158(11) -0.0013(8) 0.0050(9) 0.0024(9)
C3 0.0155(10) 0.0129(10) 0.0108(9) -0.0013(8) 0.0032(8) -0.0009(7)
B4 0.0172(11) 0.0140(12) 0.0163(11) 0.0032(9) 0.0056(9) -0.0001(9)
C4 0.0165(10) 0.0132(10) 0.0105(9) -0.0006(8) 0.0052(8) -0.0008(7)
C5 0.0153(10) 0.0118(10) 0.0131(9) 0.0015(7) 0.0064(8) 0.0000(8)
C6 0.0160(10) 0.0142(10) 0.0118(9) 0.0019(8) 0.0066(8) -0.0003(8)
C7 0.0148(10) 0.0134(10) 0.0114(9) -0.0001(7) 0.0027(8) 0.0009(8)
C8 0.0130(10) 0.0130(10) 0.0105(9) -0.0011(7) 0.0022(7) -0.0023(7)
C11 0.0270(12) 0.0176(11) 0.0111(10) -0.0030(9) 0.0027(8) 0.0022(8)
C12 0.0297(13) 0.0209(12) 0.0241(12) 0.0030(9) 0.0042(10) 0.0061(9)
C13 0.0319(13) 0.0191(11) 0.0225(11) -0.0026(9) 0.0120(10) 0.0049(9)
C14 0.0305(12) 0.0176(11) 0.0132(10) -0.0067(9) 0.0028(9) -0.0002(8)
C15 0.0358(15) 0.0326(14) 0.0303(13) -0.0120(11) -0.0101(11) 0.0017(11)
C16 0.0636(18) 0.0245(13) 0.0227(12) -0.0090(12) 0.0201(12) -0.0091(10)
C21 0.0170(11) 0.0185(11) 0.0219(11) 0.0054(8) 0.0024(9) -0.0013(9)
C22 0.0286(13) 0.0254(13) 0.0259(12) 0.0081(10) 0.0030(10) 0.0054(10)
C23 0.0160(11) 0.0289(13) 0.0309(12) 0.0001(9) 0.0043(9) -0.0047(10)
C24 0.0191(11) 0.0238(12) 0.0183(11) 0.0023(9) 0.0057(9) -0.0058(9)
C25 0.0284(13) 0.0236(12) 0.0327(13) -0.0023(9) 0.0097(10) -0.0120(10)
C26 0.0276(12) 0.0316(13) 0.0234(12) 0.0013(10) 0.0119(10) -0.0042(10)
C31 0.0153(10) 0.0144(10) 0.0129(10) -0.0029(8) 0.0052(8) -0.0008(8)
C32 0.0183(10) 0.0155(10) 0.0142(10) 0.0006(8) 0.0039(8) 0.0002(8)
F32 0.0322(7) 0.0159(6) 0.0185(6) 0.0055(5) 0.0039(5) 0.0007(5)
C33 0.0252(11) 0.0140(10) 0.0231(11) -0.0018(8) 0.0100(9) -0.0054(9)
F33 0.0406(8) 0.0162(7) 0.0310(7) -0.0008(5) 0.0124(6) -0.0093(5)
C34 0.0224(11) 0.0274(12) 0.0159(10) -0.0061(9) 0.0050(9) -0.0103(9)
F34 0.0335(8) 0.0376(8) 0.0227(7) -0.0044(6) 0.0012(6) -0.0193(6)
C35 0.0187(11) 0.0273(12) 0.0143(10) -0.0013(9) 0.0023(8) -0.0012(9)
F35 0.0301(7) 0.0374(8) 0.0150(6) 0.0044(6) -0.0046(5) -0.0020(6)
C36 0.0173(10) 0.0145(10) 0.0175(10) -0.0004(8) 0.0051(8) -0.0016(8)
F36 0.0243(6) 0.0170(6) 0.0166(6) 0.0034(5) 0.0016(5) 0.0000(5)
C41 0.0145(10) 0.0135(10) 0.0166(10) 0.0006(7) 0.0053(8) 0.0000(8)
C42 0.0171(10) 0.0172(11) 0.0158(10) -0.0001(8) 0.0065(8) -0.0023(8)
F42 0.0290(7) 0.0204(6) 0.0145(6) 0.0019(5) 0.0086(5) -0.0018(5)
C43 0.0184(11) 0.0205(11) 0.0168(10) 0.0017(8) 0.0045(8) 0.0061(8)
F43 0.0327(7) 0.0240(7) 0.0199(6) 0.0041(5) 0.0052(5) 0.0091(5)
C44 0.0176(11) 0.0129(10) 0.0281(12) 0.0024(8) 0.0065(9) 0.0013(9)
F44 0.0299(7) 0.0138(6) 0.0374(7) 0.0058(5) 0.0118(6) 0.0036(5)
C45 0.0205(11) 0.0175(11) 0.0205(11) -0.0003(8) 0.0091(9) -0.0059(8)
F45 0.0353(7) 0.0189(7) 0.0276(7) 0.0022(5) 0.0131(6) -0.0083(5)
C46 0.0192(10) 0.0179(11) 0.0144(10) 0.0010(8) 0.0057(8) 0.0017(8)
F46 0.0325(7) 0.0218(7) 0.0138(6) 0.0030(5) 0.0086(5) 0.0007(5)
C51 0.0159(10) 0.0146(10) 0.0168(10) 0.0021(8) 0.0058(8) -0.0015(8)
C52 0.0163(10) 0.0162(10) 0.0166(10) 0.0018(8) 0.0044(8) -0.0013(8)
F52 0.0184(6) 0.0288(7) 0.0139(6) -0.0006(5) 0.0043(5) 0.0011(5)
C53 0.0233(11) 0.0152(10) 0.0222(11) 0.0027(8) 0.0117(9) 0.0028(8)
F53 0.0288(7) 0.0268(7) 0.0280(7) 0.0019(5) 0.0155(6) 0.0109(6)
C54 0.0163(11) 0.0180(11) 0.0346(13) -0.0032(8) 0.0133(9) -0.0023(9)
F54 0.0217(7) 0.0252(7) 0.0506(9) -0.0045(5) 0.0171(6) 0.0044(6)
C55 0.0132(10) 0.0273(12) 0.0282(12) 0.0001(9) 0.0029(9) -0.0034(10)
F55 0.0156(7) 0.0506(9) 0.0361(8) -0.0050(6) -0.0012(6) 0.0023(7)
C56 0.0196(11) 0.0217(11) 0.0176(10) 0.0019(8) 0.0052(8) 0.0023(9)
F56 0.0210(7) 0.0380(8) 0.0195(6) 0.0022(5) 0.0017(5) 0.0091(6)
C61 0.0137(10) 0.0143(10) 0.0133(9) -0.0016(7) 0.0042(8) 0.0001(8)
C62 0.0156(10) 0.0138(10) 0.0153(10) 0.0007(8) 0.0044(8) -0.0003(8)
F62 0.0298(7) 0.0156(6) 0.0181(6) 0.0037(5) 0.0103(5) -0.0027(5)
C63 0.0227(11) 0.0246(12) 0.0102(10) -0.0003(9) 0.0070(8) -0.0003(8)
F63 0.0368(7) 0.0289(7) 0.0128(6) 0.0006(6) 0.0121(5) 0.0000(5)
C64 0.0231(11) 0.0180(11) 0.0178(10) 0.0016(8) 0.0067(9) 0.0070(8)
F64 0.0485(9) 0.0240(7) 0.0238(7) 0.0087(6) 0.0162(6) 0.0134(6)
C65 0.0225(11) 0.0129(10) 0.0223(11) 0.0032(8) 0.0099(9) 0.0007(8)
F65 0.0436(8) 0.0140(6) 0.0297(7) 0.0103(5) 0.0176(6) 0.0045(5)
C66 0.0159(10) 0.0179(10) 0.0112(9) -0.0008(8) 0.0058(8) -0.0010(8)
F66 0.0233(6) 0.0171(6) 0.0149(6) 0.0012(5) 0.0092(5) -0.0016(5)
C71 0.0165(10) 0.0163(10) 0.0167(10) -0.0031(8) 0.0043(8) -0.0010(8)
C72 0.0157(10) 0.0170(11) 0.0179(10) -0.0014(8) 0.0035(8) -0.0010(8)
F72 0.0271(7) 0.0193(6) 0.0223(6) 0.0018(5) 0.0118(5) -0.0025(5)
C73 0.0209(11) 0.0279(12) 0.0155(10) -0.0019(9) 0.0076(9) 0.0006(9)
F73 0.0307(7) 0.0417(8) 0.0192(6) -0.0001(6) 0.0140(6) 0.0030(6)
C74 0.0344(13) 0.0244(13) 0.0258(12) -0.0079(10) 0.0122(10) 0.0083(10)
F74 0.0657(11) 0.0309(8) 0.0388(8) -0.0109(7) 0.0249(8) 0.0123(7)
C75 0.0398(14) 0.0140(11) 0.0334(13) -0.0067(10) 0.0137(11) -0.0005(10)
F75 0.0852(13) 0.0138(7) 0.0543(10) -0.0069(7) 0.0349(9) 0.0007(7)
C76 0.0288(12) 0.0198(11) 0.0205(11) -0.0038(9) 0.0122(9) -0.0030(9)
F76 0.0506(9) 0.0178(7) 0.0306(7) -0.0037(6) 0.0237(6) -0.0068(5)
C81 0.0201(10) 0.0117(10) 0.0156(10) -0.0026(8) 0.0045(8) -0.0012(8)
C82 0.0180(11) 0.0217(11) 0.0200(11) -0.0011(8) 0.0093(9) -0.0039(9)
F82 0.0195(7) 0.0464(9) 0.0262(7) -0.0029(6) 0.0109(5) -0.0078(6)
C83 0.0160(11) 0.0289(13) 0.0212(11) -0.0011(9) -0.0012(9) -0.0049(9)
F83 0.0186(7) 0.0531(9) 0.0268(7) 0.0004(6) -0.0029(6) -0.0106(6)
C84 0.0286(12) 0.0238(12) 0.0109(10) -0.0011(9) 0.0011(9) -0.0065(8)
F84 0.0375(8) 0.0464(9) 0.0136(6) 0.0014(6) 0.0022(6) -0.0080(6)
C85 0.0231(11) 0.0211(11) 0.0193(11) -0.0030(9) 0.0120(9) -0.0039(9)
F85 0.0301(7) 0.0375(8) 0.0257(7) -0.0052(6) 0.0178(6) -0.0105(6)
C86 0.0152(10) 0.0150(10) 0.0178(10) -0.0025(8) 0.0031(8) -0.0026(8)
F86 0.0156(6) 0.0247(7) 0.0237(6) -0.0024(5) 0.0053(5) -0.0061(5)
C91 0.0428(19) 0.048(2) 0.109(3) 0.0078(15) 0.018(2) 0.008(2)
C92 0.066(2) 0.076(3) 0.071(2) 0.018(2) 0.036(2) 0.003(2)
C93 0.070(2) 0.093(3) 0.066(2) 0.031(2) 0.039(2) 0.035(2)
C94 0.0503(18) 0.0427(17) 0.0560(19) 0.0083(14) 0.0228(15) 0.0074(14)
C95 0.0499(18) 0.062(2) 0.0414(17) -0.0031(15) 0.0166(14) 0.0098(15)
C96 0.058(2) 0.079(3) 0.086(3) 0.010(2) 0.014(2) 0.046(2)
C101 0.046(2) 0.086(3) 0.092(3) -0.0188(19) -0.006(2) 0.028(3)
C102 0.050(2) 0.150(4) 0.044(2) -0.034(2) 0.0188(16) 0.012(2)
C103 0.044(2) 0.124(4) 0.080(3) -0.030(2) 0.0272(19) -0.069(3)
C104 0.0376(17) 0.056(2) 0.093(3) -0.0093(15) 0.0238(17) -0.0071(19)
C105 0.0269(14) 0.082(2) 0.0317(14) 0.0078(14) 0.0075(11) 0.0023(15)
C106 0.0298(16) 0.060(2) 0.078(2) 0.0039(14) 0.0020(15) -0.0198(19)
C111 0.047(5) 0.038(3) 0.031(3) -0.001(4) -0.005(3) 0.000(2)
C112 0.048(3) 0.052(6) 0.038(4) -0.014(4) 0.009(3) -0.016(4)
C113 0.046(5) 0.060(5) 0.033(3) -0.007(4) 0.007(3) -0.006(3)
C121 0.051(8) 0.040(5) 0.046(6) 0.015(7) 0.018(7) 0.000(4)
C122 0.049(7) 0.044(8) 0.024(4) 0.007(6) 0.009(5) 0.002(5)
C123 0.054(6) 0.052(8) 0.033(5) -0.007(7) 0.005(4) 0.000(6)

loop_
_atom_type_symbol
_atom_type_description
_atom_type_scat_dispersion_real
_atom_type_scat_dispersion_imag
_atom_type_scat_source
C C 0.0181 0.0091 'International Tables Vol C Tables 4.2.6.8 and 6.1.1.4'
H H 0.0000 0.0000 'International Tables Vol C Tables 4.2.6.8 and 6.1.1.4'
B B 0.0090 0.0039 'International Tables Vol C Tables 4.2.6.8 and 6.1.1.4'
N N 0.0311 0.0180 'International Tables Vol C Tables 4.2.6.8 and 6.1.1.4'
F F 0.0727 0.0534 'International Tables Vol C Tables 4.2.6.8 and 6.1.1.4'

loop_
_geom_angle_atom_site_label_1
_geom_angle_atom_site_label_2
_geom_angle_atom_site_label_3
_geom_angle_site_symmetry_1
_geom_angle_site_symmetry_3
_geom_angle
N1 B1 C1 . . 129.91(19)
N1 B1 C8 . . 125.07(18)
C1 B1 C8 . . 104.86(16)
C2 C1 B1 . . 110.43(17)
C2 C1 H1 . . 124.8
B1 C1 H1 . . 124.8
B1 N1 C14 . . 120.90(17)
B1 N1 C11 . . 123.96(17)
C14 N1 C11 . . 114.92(16)
C3 B2 C41 . . 125.59(18)
C3 B2 C51 . . 120.81(18)
C41 B2 C51 . . 113.36(17)
C1 C2 C31 . . 123.83(18)
C1 C2 C3 . . 114.54(17)
C31 C2 C3 . . 121.63(16)
B3 N2 C24 . . 121.82(17)
B3 N2 C21 . . 122.32(17)
C24 N2 C21 . . 115.84(16)
N2 B3 C7 . . 134.37(19)
N2 B3 C4 . . 131.51(19)
C7 B3 C4 . . 93.34(15)
C2 C3 C4 . . 109.03(15)
C2 C3 B2 . . 113.39(16)
C4 C3 B2 . . 119.00(16)
C2 C3 C8 . . 102.91(15)
C4 C3 C8 . . 104.09(15)
B2 C3 C8 . . 106.71(15)
C6 B4 C71 . . 122.88(18)
C6 B4 C81 . . 118.92(18)
C71 B4 C81 . . 118.20(18)
C5 C4 C3 . . 113.83(15)
C5 C4 B3 . . 91.79(15)
C3 C4 B3 . . 98.86(15)
C5 C4 H4 . . 116.2
C3 C4 H4 . . 116.2
B3 C4 H4 . . 116.2
C6 C5 C61 . . 124.19(18)
C6 C5 C4 . . 111.25(17)
C61 C5 C4 . . 124.29(17)
C5 C6 C7 . . 106.60(17)
C5 C6 B4 . . 129.51(18)
C7 C6 B4 . . 123.65(17)
C6 C7 C8 . . 110.33(16)
C6 C7 B3 . . 93.04(14)
C8 C7 B3 . . 104.02(15)
C6 C7 H7 . . 115.6
C8 C7 H7 . . 115.6
B3 C7 H7 . . 115.6
C7 C8 C3 . . 103.52(14)
C7 C8 B1 . . 110.17(16)
C3 C8 B1 . . 105.65(15)
C7 C8 H8 . . 112.3
C3 C8 H8 . . 112.3
B1 C8 H8 . . 112.3
N1 C11 C12 . . 112.41(17)
N1 C11 C13 . . 111.37(17)
C12 C11 C13 . . 113.37(18)
N1 C11 H11 . . 106.4
C12 C11 H11 . . 106.4
C13 C11 H11 . . 106.4
C11 C12 H12A . . 109.5
C11 C12 H12B . . 109.5
H12A C12 H12B . . 109.5
C11 C12 H12C . . 109.5
H12A C12 H12C . . 109.5
H12B C12 H12C . . 109.5
C11 C13 H13A . . 109.5
C11 C13 H13B . . 109.5
H13A C13 H13B . . 109.5
C11 C13 H13C . . 109.5
H13A C13 H13C . . 109.5
H13B C13 H13C . . 109.5
N1 C14 C16 . . 111.99(18)
N1 C14 C15 . . 111.54(19)
C16 C14 C15 . . 112.5(2)
N1 C14 H14 . . 106.8
C16 C14 H14 . . 106.8
C15 C14 H14 . . 106.8
C14 C15 H15A . . 109.5
C14 C15 H15B . . 109.5
H15A C15 H15B . . 109.5
C14 C15 H15C . . 109.5
H15A C15 H15C . . 109.5
H15B C15 H15C . . 109.5
C14 C16 H16A . . 109.5
C14 C16 H16B . . 109.5
H16A C16 H16B . . 109.5
C14 C16 H16C . . 109.5
H16A C16 H16C . . 109.5
H16B C16 H16C . . 109.5
N2 C21 C22 . . 111.58(17)
N2 C21 C23 . . 111.34(17)
C22 C21 C23 . . 112.53(18)
N2 C21 H21 . . 107.0
C22 C21 H21 . . 107.0
C23 C21 H21 . . 107.0
C21 C22 H22A . . 109.5
C21 C22 H22B . . 109.5
H22A C22 H22B . . 109.5
C21 C22 H22C . . 109.5
H22A C22 H22C . . 109.5
H22B C22 H22C . . 109.5
C21 C23 H23A . . 109.5
C21 C23 H23B . . 109.5
H23A C23 H23B . . 109.5
C21 C23 H23C . . 109.5
H23A C23 H23C . . 109.5
H23B C23 H23C . . 109.5
N2 C24 C25 . . 111.82(18)
N2 C24 C26 . . 111.89(18)
C25 C24 C26 . . 111.81(18)
N2 C24 H24 . . 107.0
C25 C24 H24 . . 107.0
C26 C24 H24 . . 107.0
C24 C25 H25A . . 109.5
C24 C25 H25B . . 109.5
H25A C25 H25B . . 109.5
C24 C25 H25C . . 109.5
H25A C25 H25C . . 109.5
H25B C25 H25C . . 109.5
C24 C26 H26A . . 109.5
C24 C26 H26B . . 109.5
H26A C26 H26B . . 109.5
C24 C26 H26C . . 109.5
H26A C26 H26C . . 109.5
H26B C26 H26C . . 109.5
C36 C31 C32 . . 113.74(18)
C36 C31 C2 . . 123.37(18)
C32 C31 C2 . . 122.88(18)
F32 C32 C33 . . 115.55(18)
F32 C32 C31 . . 121.09(17)
C33 C32 C31 . . 123.34(19)
F33 C33 C34 . . 119.88(19)
F33 C33 C32 . . 120.06(19)
C34 C33 C32 . . 120.07(19)
F34 C34 C33 . . 120.2(2)
F34 C34 C35 . . 120.5(2)
C33 C34 C35 . . 119.33(19)
F35 C35 C34 . . 120.52(19)
F35 C35 C36 . . 120.06(19)
C34 C35 C36 . . 119.4(2)
F36 C36 C35 . . 115.65(18)
F36 C36 C31 . . 120.24(17)
C35 C36 C31 . . 124.10(19)
C42 C41 C46 . . 114.65(18)
C42 C41 B2 . . 127.06(18)
C46 C41 B2 . . 117.84(17)
F42 C42 C43 . . 116.82(18)
F42 C42 C41 . . 120.03(18)
C43 C42 C41 . . 123.15(19)
F43 C43 C44 . . 119.53(19)
F43 C43 C42 . . 120.71(19)
C44 C43 C42 . . 119.74(19)
F44 C44 C43 . . 120.05(19)
F44 C44 C45 . . 120.50(19)
C43 C44 C45 . . 119.45(19)
F45 C45 C46 . . 121.21(19)
F45 C45 C44 . . 119.88(19)
C46 C45 C44 . . 118.91(19)
F46 C46 C45 . . 118.03(18)
F46 C46 C41 . . 117.92(18)
C45 C46 C41 . . 124.05(19)
C52 C51 C56 . . 114.47(18)
C52 C51 B2 . . 124.84(18)
C56 C51 B2 . . 120.64(18)
F52 C52 C53 . . 117.09(18)
F52 C52 C51 . . 119.41(18)
C53 C52 C51 . . 123.48(19)
F53 C53 C54 . . 119.98(19)
F53 C53 C52 . . 120.65(19)
C54 C53 C52 . . 119.37(19)
F54 C54 C53 . . 119.9(2)
F54 C54 C55 . . 120.2(2)
C53 C54 C55 . . 119.83(19)
F55 C55 C54 . . 120.2(2)
F55 C55 C56 . . 120.5(2)
C54 C55 C56 . . 119.3(2)
F56 C56 C55 . . 117.18(19)
F56 C56 C51 . . 119.53(18)
C55 C56 C51 . . 123.3(2)
C66 C61 C62 . . 115.72(18)
C66 C61 C5 . . 122.70(17)
C62 C61 C5 . . 121.48(18)
F62 C62 C63 . . 117.77(17)
F62 C62 C61 . . 119.63(17)
C63 C62 C61 . . 122.54(19)
F63 C63 C64 . . 119.91(18)
F63 C63 C62 . . 120.34(19)
C64 C63 C62 . . 119.75(18)
F64 C64 C63 . . 120.00(18)
F64 C64 C65 . . 120.15(19)
C63 C64 C65 . . 119.86(19)
F65 C65 C64 . . 120.63(18)
F65 C65 C66 . . 119.82(18)
C64 C65 C66 . . 119.54(19)
F66 C66 C65 . . 117.22(18)
F66 C66 C61 . . 120.22(17)
C65 C66 C61 . . 122.55(18)
C76 C71 C72 . . 114.82(19)
C76 C71 B4 . . 120.51(18)
C72 C71 B4 . . 124.31(18)
F72 C72 C73 . . 117.01(18)
F72 C72 C71 . . 119.75(18)
C73 C72 C71 . . 123.2(2)
F73 C73 C72 . . 121.0(2)
F73 C73 C74 . . 119.42(19)
C72 C73 C74 . . 119.6(2)
F74 C74 C75 . . 120.4(2)
F74 C74 C73 . . 120.1(2)
C75 C74 C73 . . 119.5(2)
F75 C75 C74 . . 120.2(2)
F75 C75 C76 . . 120.3(2)
C74 C75 C76 . . 119.5(2)
F76 C76 C75 . . 117.0(2)
F76 C76 C71 . . 119.56(18)
C75 C76 C71 . . 123.4(2)
C82 C81 C86 . . 115.26(18)
C82 C81 B4 . . 123.20(18)
C86 C81 B4 . . 121.54(18)
F82 C82 C83 . . 117.68(18)
F82 C82 C81 . . 119.16(18)
C83 C82 C81 . . 123.15(19)
F83 C83 C84 . . 119.89(19)
F83 C83 C82 . . 120.82(19)
C84 C83 C82 . . 119.29(19)
F84 C84 C83 . . 120.00(19)
F84 C84 C85 . . 120.12(19)
C83 C84 C85 . . 119.87(19)
F85 C85 C86 . . 121.05(19)
F85 C85 C84 . . 119.63(18)
C86 C85 C84 . . 119.31(19)
F86 C86 C85 . . 117.39(18)
F86 C86 C81 . . 119.51(17)
C85 C86 C81 . . 123.09(19)
C92 C91 C96 . . 119.5(3)
C92 C91 H91 . . 120.3
C96 C91 H91 . . 120.3
C93 C92 C91 . . 119.4(3)
C93 C92 H92 . . 120.3
C91 C92 H92 . . 120.3
C92 C93 C94 . . 121.2(3)
C92 C93 H93 . . 119.4
C94 C93 H93 . . 119.4
C95 C94 C93 . . 119.5(3)
C95 C94 H94 . . 120.3
C93 C94 H94 . . 120.3
C96 C95 C94 . . 119.6(3)
C96 C95 H95 . . 120.2
C94 C95 H95 . . 120.2
C95 C96 C91 . . 120.9(3)
C95 C96 H96 . . 119.6
C91 C96 H96 . . 119.6
C102 C101 C106 . . 119.6(4)
C102 C101 H101 . . 120.2
C106 C101 H101 . . 120.2
C101 C102 C103 . . 121.3(4)
C101 C102 H102 . . 119.3
C103 C102 H102 . . 119.3
C102 C103 C104 . . 119.0(3)
C102 C103 H103 . . 120.5
C104 C103 H103 . . 120.5
C105 C104 C103 . . 117.3(4)
C105 C104 H104 . . 121.3
C103 C104 H104 . . 121.3
C106 C105 C104 . . 121.6(3)
C106 C105 H105 . . 119.2
C104 C105 H105 . . 119.2
C101 C106 C105 . . 121.1(4)
C101 C106 H106 . . 119.5
C105 C106 H106 . . 119.5
C113 C111 C112 3_765 . 118.3(7)
C113 C111 H111 3_765 . 120.8
C112 C111 H111 . . 120.8
C113 C112 C111 . . 122.3(7)
C113 C112 H112 . . 118.8
C111 C112 H112 . . 118.8
C111 C113 C112 3_765 . 119.3(7)
C111 C113 H113 3_765 . 120.3
C112 C113 H113 . . 120.3
C122 C121 C123 . 3_765 124.6(14)
C122 C121 H121 . . 117.7
C123 C121 H121 3_765 . 117.7
C121 C122 C123 . . 122.6(15)
C121 C122 H122 . . 118.7
C123 C122 H122 . . 118.7
C122 C123 C121 . 3_765 112.7(17)
C122 C123 H123 . . 123.6
C121 C123 H123 3_765 . 123.6

loop_
_geom_bond_atom_site_label_1
_geom_bond_atom_site_label_2
_geom_bond_site_symmetry_2
_geom_bond_distance
B1 N1 . 1.393(3)
B1 C1 . 1.556(3)
B1 C8 . 1.594(3)
C1 C2 . 1.350(3)
C1 H1 . 0.95
N1 C14 . 1.478(3)
N1 C11 . 1.485(3)
B2 C3 . 1.585(3)
B2 C41 . 1.589(3)
B2 C51 . 1.594(3)
C2 C31 . 1.489(3)
C2 C3 . 1.546(3)
N2 B3 . 1.378(3)
N2 C24 . 1.485(3)
N2 C21 . 1.486(3)
B3 C7 . 1.611(3)
B3 C4 . 1.631(3)
C3 C4 . 1.580(3)
C3 C8 . 1.592(3)
B4 C6 . 1.532(3)
B4 C71 . 1.577(3)
B4 C81 . 1.581(3)
C4 C5 . 1.510(3)
C4 H4 . 1.0
C5 C6 . 1.375(3)
C5 C61 . 1.480(3)
C6 C7 . 1.523(3)
C7 C8 . 1.565(3)
C7 H7 . 1.0
C8 H8 . 1.0
C11 C12 . 1.515(3)
C11 C13 . 1.523(3)
C11 H11 . 1.0
C12 H12A . 0.98
C12 H12B . 0.98
C12 H12C . 0.98
C13 H13A . 0.98
C13 H13B . 0.98
C13 H13C . 0.98
C14 C16 . 1.522(3)
C14 C15 . 1.530(3)
C14 H14 . 1.0
C15 H15A . 0.98
C15 H15B . 0.98
C15 H15C . 0.98
C16 H16A . 0.98
C16 H16B . 0.98
C16 H16C . 0.98
C21 C22 . 1.524(3)
C21 C23 . 1.529(3)
C21 H21 . 1.0
C22 H22A . 0.98
C22 H22B . 0.98
C22 H22C . 0.98
C23 H23A . 0.98
C23 H23B . 0.98
C23 H23C . 0.98
C24 C25 . 1.527(3)
C24 C26 . 1.527(3)
C24 H24 . 1.0
C25 H25A . 0.98
C25 H25B . 0.98
C25 H25C . 0.98
C26 H26A . 0.98
C26 H26B . 0.98
C26 H26C . 0.98
C31 C36 . 1.399(3)
C31 C32 . 1.400(3)
C32 F32 . 1.344(2)
C32 C33 . 1.382(3)
C33 F33 . 1.338(2)
C33 C34 . 1.374(3)
C34 F34 . 1.340(2)
C34 C35 . 1.375(3)
C35 F35 . 1.337(2)
C35 C36 . 1.380(3)
C36 F36 . 1.348(2)
C41 C42 . 1.386(3)
C41 C46 . 1.392(3)
C42 F42 . 1.349(2)
C42 C43 . 1.380(3)
C43 F43 . 1.346(2)
C43 C44 . 1.379(3)
C44 F44 . 1.338(2)
C44 C45 . 1.381(3)
C45 F45 . 1.341(2)
C45 C46 . 1.375(3)
C46 F46 . 1.352(2)
C51 C52 . 1.389(3)
C51 C56 . 1.397(3)
C52 F52 . 1.342(2)
C52 C53 . 1.380(3)
C53 F53 . 1.340(2)
C53 C54 . 1.372(3)
C54 F54 . 1.344(2)
C54 C55 . 1.375(3)
C55 F55 . 1.341(2)
C55 C56 . 1.379(3)
C56 F56 . 1.346(2)
C61 C66 . 1.391(3)
C61 C62 . 1.392(3)
C62 F62 . 1.344(2)
C62 C63 . 1.379(3)
C63 F63 . 1.339(2)
C63 C64 . 1.370(3)
C64 F64 . 1.342(2)
C64 C65 . 1.377(3)
C65 F65 . 1.343(2)
C65 C66 . 1.380(3)
C66 F66 . 1.349(2)
C71 C76 . 1.389(3)
C71 C72 . 1.394(3)
C72 F72 . 1.345(2)
C72 C73 . 1.372(3)
C73 F73 . 1.342(2)
C73 C74 . 1.381(3)
C74 F74 . 1.335(3)
C74 C75 . 1.374(3)
C75 F75 . 1.344(3)
C75 C76 . 1.376(3)
C76 F76 . 1.352(2)
C81 C82 . 1.387(3)
C81 C86 . 1.390(3)
C82 F82 . 1.351(2)
C82 C83 . 1.379(3)
C83 F83 . 1.343(2)
C83 C84 . 1.373(3)
C84 F84 . 1.341(2)
C84 C85 . 1.379(3)
C85 F85 . 1.340(2)
C85 C86 . 1.374(3)
C86 F86 . 1.346(2)
C91 C92 . 1.372(5)
C91 C96 . 1.378(5)
C91 H91 . 0.95
C92 C93 . 1.359(5)
C92 H92 . 0.95
C93 C94 . 1.376(4)
C93 H93 . 0.95
C94 C95 . 1.367(4)
C94 H94 . 0.95
C95 C96 . 1.363(5)
C95 H95 . 0.95
C96 H96 . 0.95
C101 C102 . 1.331(6)
C101 C106 . 1.344(5)
C101 H101 . 0.95
C102 C103 . 1.385(6)
C102 H102 . 0.95
C103 C104 . 1.401(6)
C103 H103 . 0.95
C104 C105 . 1.363(5)
C104 H104 . 0.95
C105 C106 . 1.350(5)
C105 H105 . 0.95
C106 H106 . 0.95
C111 C113 3_765 1.380(10)
C111 C112 . 1.387(8)
C111 H111 . 0.95
C112 C113 . 1.386(9)
C112 H112 . 0.95
C113 C111 3_765 1.380(10)
C113 H113 . 0.95
C121 C122 . 1.373(12)
C121 C123 3_765 1.39(2)
C121 H121 . 0.95
C122 C123 . 1.384(12)
C122 H122 . 0.95
C123 C121 3_765 1.39(2)
C123 H123 . 0.95

loop_
_geom_torsion_atom_site_label_1
_geom_torsion_atom_site_label_2
_geom_torsion_atom_site_label_3
_geom_torsion_atom_site_label_4
_geom_torsion_site_symmetry_1
_geom_torsion_site_symmetry_4
_geom_torsion
N1 B1 C1 C2 . . 179.8(2)
C8 B1 C1 C2 . . 4.3(2)
C1 B1 N1 C14 . . -179.0(2)
C8 B1 N1 C14 . . -4.3(3)
C1 B1 N1 C11 . . 6.7(3)
C8 B1 N1 C11 . . -178.64(18)
B1 C1 C2 C31 . . -174.95(17)
B1 C1 C2 C3 . . 4.2(2)
C24 N2 B3 C7 . . 174.2(2)
C21 N2 B3 C7 . . -4.2(4)
C24 N2 B3 C4 . . 7.1(3)
C21 N2 B3 C4 . . -171.3(2)
C1 C2 C3 C4 . . -120.86(18)
C31 C2 C3 C4 . . 58.3(2)
C1 C2 C3 B2 . . 104.1(2)
C31 C2 C3 B2 . . -76.7(2)
C1 C2 C3 C8 . . -10.8(2)
C31 C2 C3 C8 . . 168.39(16)
C41 B2 C3 C2 . . 165.65(17)
C51 B2 C3 C2 . . -20.3(2)
C41 B2 C3 C4 . . 35.4(3)
C51 B2 C3 C4 . . -150.55(17)
C41 B2 C3 C8 . . -81.8(2)
C51 B2 C3 C8 . . 92.3(2)
C2 C3 C4 C5 . . 162.15(16)
B2 C3 C4 C5 . . -65.7(2)
C8 C3 C4 C5 . . 52.9(2)
C2 C3 C4 B3 . . 66.22(18)
B2 C3 C4 B3 . . -161.61(17)
C8 C3 C4 B3 . . -43.06(17)
N2 B3 C4 C5 . . 113.1(2)
C7 B3 C4 C5 . . -57.64(15)
N2 B3 C4 C3 . . -132.4(2)
C7 B3 C4 C3 . . 56.81(16)
C3 C4 C5 C6 . . -64.1(2)
B3 C4 C5 C6 . . 36.37(19)
C3 C4 C5 C61 . . 121.62(19)
B3 C4 C5 C61 . . -137.88(19)
C61 C5 C6 C7 . . 176.44(17)
C4 C5 C6 C7 . . 2.2(2)
C61 C5 C6 B4 . . 1.9(3)
C4 C5 C6 B4 . . -172.36(19)
C71 B4 C6 C5 . . 23.9(3)
C81 B4 C6 C5 . . -156.4(2)
C71 B4 C6 C7 . . -149.81(19)
C81 B4 C6 C7 . . 29.8(3)
C5 C6 C7 C8 . . 65.91(19)
B4 C6 C7 C8 . . -119.1(2)
C5 C6 C7 B3 . . -40.26(18)
B4 C6 C7 B3 . . 134.69(19)
N2 B3 C7 C6 . . -110.4(3)
C4 B3 C7 C6 . . 59.92(15)
N2 B3 C7 C8 . . 137.8(2)
C4 B3 C7 C8 . . -51.91(17)
C6 C7 C8 C3 . . -71.55(18)
B3 C7 C8 C3 . . 27.13(18)
C6 C7 C8 B1 . . 175.88(15)
B3 C7 C8 B1 . . -85.45(18)
C2 C3 C8 C7 . . -103.40(16)
C4 C3 C8 C7 . . 10.33(18)
B2 C3 C8 C7 . . 136.99(16)
C2 C3 C8 B1 . . 12.43(19)
C4 C3 C8 B1 . . 126.15(16)
B2 C3 C8 B1 . . -107.18(17)
N1 B1 C8 C7 . . -75.1(2)
C1 B1 C8 C7 . . 100.65(18)
N1 B1 C8 C3 . . 173.68(19)
C1 B1 C8 C3 . . -10.5(2)
B1 N1 C11 C12 . . -65.9(3)
C14 N1 C11 C12 . . 119.5(2)
B1 N1 C11 C13 . . 62.6(3)
C14 N1 C11 C13 . . -112.0(2)
B1 N1 C14 C16 . . -111.0(2)
C11 N1 C14 C16 . . 63.8(2)
B1 N1 C14 C15 . . 121.8(2)
C11 N1 C14 C15 . . -63.3(2)
B3 N2 C21 C22 . . -64.7(3)
C24 N2 C21 C22 . . 116.8(2)
B3 N2 C21 C23 . . 61.9(3)
C24 N2 C21 C23 . . -116.6(2)
B3 N2 C24 C25 . . 119.4(2)
C21 N2 C24 C25 . . -62.0(2)
B3 N2 C24 C26 . . -114.3(2)
C21 N2 C24 C26 . . 64.3(2)
C1 C2 C31 C36 . . -158.1(2)
C3 C2 C31 C36 . . 22.8(3)
C1 C2 C31 C32 . . 22.7(3)
C3 C2 C31 C32 . . -156.36(19)
C36 C31 C32 F32 . . -178.16(17)
C2 C31 C32 F32 . . 1.0(3)
C36 C31 C32 C33 . . 0.2(3)
C2 C31 C32 C33 . . 179.36(19)
F32 C32 C33 F33 . . -1.4(3)
C31 C32 C33 F33 . . -179.77(18)
F32 C32 C33 C34 . . 178.70(19)
C31 C32 C33 C34 . . 0.3(3)
F33 C33 C34 F34 . . -0.1(3)
C32 C33 C34 F34 . . 179.88(19)
F33 C33 C34 C35 . . 179.45(19)
C32 C33 C34 C35 . . -0.6(3)
F34 C34 C35 F35 . . 0.7(3)
C33 C34 C35 F35 . . -178.80(19)
F34 C34 C35 C36 . . 179.98(19)
C33 C34 C35 C36 . . 0.5(3)
F35 C35 C36 F36 . . -1.0(3)
C34 C35 C36 F36 . . 179.73(18)
F35 C35 C36 C31 . . 179.28(19)
C34 C35 C36 C31 . . 0.0(3)
C32 C31 C36 F36 . . 179.97(17)
C2 C31 C36 F36 . . 0.8(3)
C32 C31 C36 C35 . . -0.3(3)
C2 C31 C36 C35 . . -179.50(19)
C3 B2 C41 C42 . . -80.5(3)
C51 B2 C41 C42 . . 105.0(2)
C3 B2 C41 C46 . . 107.6(2)
C51 B2 C41 C46 . . -66.8(2)
C46 C41 C42 F42 . . 179.60(17)
B2 C41 C42 F42 . . 7.5(3)
C46 C41 C42 C43 . . -0.4(3)
B2 C41 C42 C43 . . -172.5(2)
F42 C42 C43 F43 . . 0.0(3)
C41 C42 C43 F43 . . -179.97(18)
F42 C42 C43 C44 . . 178.92(18)
C41 C42 C43 C44 . . -1.1(3)
F43 C43 C44 F44 . . 0.3(3)
C42 C43 C44 F44 . . -178.59(18)
F43 C43 C44 C45 . . -179.97(19)
C42 C43 C44 C45 . . 1.1(3)
F44 C44 C45 F45 . . -0.2(3)
C43 C44 C45 F45 . . -179.87(19)
F44 C44 C45 C46 . . -179.98(19)
C43 C44 C45 C46 . . 0.3(3)
F45 C45 C46 F46 . . -1.6(3)
C44 C45 C46 F46 . . 178.16(18)
F45 C45 C46 C41 . . 178.24(19)
C44 C45 C46 C41 . . -2.0(3)
C42 C41 C46 F46 . . -178.16(17)
B2 C41 C46 F46 . . -5.3(3)
C42 C41 C46 C45 . . 2.0(3)
B2 C41 C46 C45 . . 174.81(19)
C3 B2 C51 C52 . . -54.1(3)
C41 B2 C51 C52 . . 120.6(2)
C3 B2 C51 C56 . . 123.3(2)
C41 B2 C51 C56 . . -62.0(2)
C56 C51 C52 F52 . . 173.83(18)
B2 C51 C52 F52 . . -8.7(3)
C56 C51 C52 C53 . . -4.6(3)
B2 C51 C52 C53 . . 172.9(2)
F52 C52 C53 F53 . . 3.0(3)
C51 C52 C53 F53 . . -178.53(18)
F52 C52 C53 C54 . . -177.55(18)
C51 C52 C53 C54 . . 0.9(3)
F53 C53 C54 F54 . . 2.0(3)
C52 C53 C54 F54 . . -177.36(19)
F53 C53 C54 C55 . . -178.04(19)
C52 C53 C54 C55 . . 2.6(3)
F54 C54 C55 F55 . . -2.3(3)
C53 C54 C55 F55 . . 177.8(2)
F54 C54 C55 C56 . . 178.0(2)
C53 C54 C55 C56 . . -1.9(3)
F55 C55 C56 F56 . . -0.9(3)
C54 C55 C56 F56 . . 178.87(19)
F55 C55 C56 C51 . . 178.1(2)
C54 C55 C56 C51 . . -2.2(3)
C52 C51 C56 F56 . . -175.86(18)
B2 C51 C56 F56 . . 6.5(3)
C52 C51 C56 C55 . . 5.2(3)
B2 C51 C56 C55 . . -172.4(2)
C6 C5 C61 C66 . . 51.8(3)
C4 C5 C61 C66 . . -134.6(2)
C6 C5 C61 C62 . . -124.4(2)
C4 C5 C61 C62 . . 49.1(3)
C66 C61 C62 F62 . . -177.02(17)
C5 C61 C62 F62 . . -0.5(3)
C66 C61 C62 C63 . . 0.1(3)
C5 C61 C62 C63 . . 176.59(19)
F62 C62 C63 F63 . . -0.2(3)
C61 C62 C63 F63 . . -177.37(18)
F62 C62 C63 C64 . . 178.91(18)
C61 C62 C63 C64 . . 1.7(3)
F63 C63 C64 F64 . . -2.5(3)
C62 C63 C64 F64 . . 178.44(19)
F63 C63 C64 C65 . . 176.96(19)
C62 C63 C64 C65 . . -2.1(3)
F64 C64 C65 F65 . . 0.7(3)
C63 C64 C65 F65 . . -178.75(19)
F64 C64 C65 C66 . . -179.85(19)
C63 C64 C65 C66 . . 0.7(3)
F65 C65 C66 F66 . . 1.3(3)
C64 C65 C66 F66 . . -178.19(18)
F65 C65 C66 C61 . . -179.33(18)
C64 C65 C66 C61 . . 1.2(3)
C62 C61 C66 F66 . . 177.79(17)
C5 C61 C66 F66 . . 1.4(3)
C62 C61 C66 C65 . . -1.6(3)
C5 C61 C66 C65 . . -178.01(19)
C6 B4 C71 C76 . . -132.3(2)
C81 B4 C71 C76 . . 48.0(3)
C6 B4 C71 C72 . . 40.4(3)
C81 B4 C71 C72 . . -139.2(2)
C76 C71 C72 F72 . . -179.84(18)
B4 C71 C72 F72 . . 7.0(3)
C76 C71 C72 C73 . . 1.7(3)
B4 C71 C72 C73 . . -171.4(2)
F72 C72 C73 F73 . . -1.7(3)
C71 C72 C73 F73 . . 176.77(19)
F72 C72 C73 C74 . . -179.89(19)
C71 C72 C73 C74 . . -1.4(3)
F73 C73 C74 F74 . . 1.9(3)
C72 C73 C74 F74 . . -179.9(2)
F73 C73 C74 C75 . . -177.7(2)
C72 C73 C74 C75 . . 0.5(3)
F74 C74 C75 F75 . . -1.1(4)
C73 C74 C75 F75 . . 178.5(2)
F74 C74 C75 C76 . . -179.7(2)
C73 C74 C75 C76 . . -0.1(4)
F75 C75 C76 F76 . . -1.5(3)
C74 C75 C76 F76 . . 177.1(2)
F75 C75 C76 C71 . . -178.1(2)
C74 C75 C76 C71 . . 0.5(4)
C72 C71 C76 F76 . . -177.78(18)
B4 C71 C76 F76 . . -4.4(3)
C72 C71 C76 C75 . . -1.3(3)
B4 C71 C76 C75 . . 172.1(2)
C6 B4 C81 C82 . . -122.9(2)
C71 B4 C81 C82 . . 56.8(3)
C6 B4 C81 C86 . . 57.5(3)
C71 B4 C81 C86 . . -122.9(2)
C86 C81 C82 F82 . . -179.68(18)
B4 C81 C82 F82 . . 0.6(3)
C86 C81 C82 C83 . . -0.9(3)
B4 C81 C82 C83 . . 179.4(2)
F82 C82 C83 F83 . . -0.2(3)
C81 C82 C83 F83 . . -178.9(2)
F82 C82 C83 C84 . . 180.0(2)
C81 C82 C83 C84 . . 1.2(3)
F83 C83 C84 F84 . . 1.3(3)
C82 C83 C84 F84 . . -178.8(2)
F83 C83 C84 C85 . . -179.7(2)
C82 C83 C84 C85 . . 0.2(3)
F84 C84 C85 F85 . . -1.7(3)
C83 C84 C85 F85 . . 179.4(2)
F84 C84 C85 C86 . . 177.3(2)
C83 C84 C85 C86 . . -1.7(3)
F85 C85 C86 F86 . . -0.1(3)
C84 C85 C86 F86 . . -179.04(19)
F85 C85 C86 C81 . . -179.07(19)
C84 C85 C86 C81 . . 2.0(3)
C82 C81 C86 F86 . . -179.63(18)
B4 C81 C86 F86 . . 0.1(3)
C82 C81 C86 C85 . . -0.7(3)
B4 C81 C86 C85 . . 179.0(2)
C96 C91 C92 C93 . . 0.1(6)
C91 C92 C93 C94 . . -0.7(7)
C92 C93 C94 C95 . . 1.2(6)
C93 C94 C95 C96 . . -1.0(6)
C94 C95 C96 C91 . . 0.5(6)
C92 C91 C96 C95 . . 0.0(6)
C106 C101 C102 C103 . . -0.7(6)
C101 C102 C103 C104 . . 0.9(6)
C102 C103 C104 C105 . . 0.1(5)
C103 C104 C105 C106 . . -1.2(5)
C102 C101 C106 C105 . . -0.3(5)
C104 C105 C106 C101 . . 1.3(5)
C113 C111 C112 C113 3_765 . 0.4(12)
C111 C112 C113 C111 . 3_765 -0.4(12)
C123 C121 C122 C123 3_765 . -2.(3)
C121 C122 C123 C121 . 3_765 2.(3)
